data_1516757
loop_
_publ_author_name
'Weatherhead-Kloster, Robin A'
'Corey, E. J.'

_publ_section_title
;
 Theory-guided discovery of unique chemical transformations of
 cyclopropenes.
;
_journal_issue 1
_journal_name_full 'Organic letters'
_journal_page_first 171
_journal_page_last 174
_journal_paper_doi 10.1021/ol052752+
_journal_volume 8
_journal_year 2006
_chemical_formula_sum 'C15 H20 O2 S'
_chemical_formula_weight 264.37
_chemical_name_systematic
; 
 ? 
;
_space_group_IT_number 14
_symmetry_space_group_name_Hall '-P 2ybc'
_symmetry_space_group_name_H-M 'P 1 21/c 1'
_atom_sites_solution_hydrogens geom
_atom_sites_solution_primary direct
_atom_sites_solution_secondary difmap
_audit_creation_method SHELXL-97
_cell_angle_alpha 90.00
_cell_angle_beta 101.497(5)
_cell_angle_gamma 90.00
_cell_formula_units_Z 4
_cell_length_a 6.4053(16)
_cell_length_b 15.414(4)
_cell_length_c 14.888(4)
_cell_measurement_temperature 193(2)
_cell_volume 1440.4(6)
_computing_structure_refinement 'SHELXL-97 (Sheldrick, 1997)'
_computing_structure_solution 'SHELXS-97 (Sheldrick, 1990)'
_diffrn_ambient_temperature 193(2)
_diffrn_measured_fraction_theta_full 0.999
_diffrn_measured_fraction_theta_max 0.999
_diffrn_radiation_monochromator graphite
_diffrn_radiation_source 'fine-focus sealed tube'
_diffrn_radiation_type MoK\a
_diffrn_radiation_wavelength 0.71073
_diffrn_reflns_av_R_equivalents 0.0898
_diffrn_reflns_av_sigmaI/netI 0.0602
_diffrn_reflns_limit_h_max 7
_diffrn_reflns_limit_h_min -8
_diffrn_reflns_limit_k_max 11
_diffrn_reflns_limit_k_min -20
_diffrn_reflns_limit_l_max 19
_diffrn_reflns_limit_l_min -19
_diffrn_reflns_number 10231
_diffrn_reflns_theta_full 28.28
_diffrn_reflns_theta_max 28.28
_diffrn_reflns_theta_min 1.92
_exptl_absorpt_coefficient_mu 0.217
_exptl_crystal_density_diffrn 1.219
_exptl_crystal_density_method 'not measured'
_exptl_crystal_F_000 568
_refine_diff_density_max 0.636
_refine_diff_density_min -0.331
_refine_diff_density_rms 0.060
_refine_ls_extinction_method none
_refine_ls_goodness_of_fit_ref 1.046
_refine_ls_hydrogen_treatment mixed
_refine_ls_matrix_type full
_refine_ls_number_parameters 243
_refine_ls_number_reflns 3576
_refine_ls_number_restraints 0
_refine_ls_restrained_S_all 1.046
_refine_ls_R_factor_all 0.0508
_refine_ls_R_factor_gt 0.0459
_refine_ls_shift/su_max 0.001
_refine_ls_shift/su_mean 0.000
_refine_ls_structure_factor_coef Fsqd
_refine_ls_weighting_details 'calc w=1/[\s^2^(Fo^2^)+(0.0680P)^2^+0.2989P] where P=(Fo^2^+2Fc^2^)/3'
_refine_ls_weighting_scheme calc
_refine_ls_wR_factor_gt 0.1262
_refine_ls_wR_factor_ref 0.1301
_reflns_number_gt 3122
_reflns_number_total 3576
_reflns_threshold_expression >2sigma(I)
_cod_data_source_file ol052752%2Bsi20051114_021619.cif
_cod_data_source_block rak29t
_cod_database_code 1516757

loop_
_symmetry_equiv_pos_as_xyz
'x, y, z'
'-x, y+1/2, -z+1/2'
'-x, -y, -z'
'x, -y-1/2, z-1/2'

loop_
_atom_site_label
_atom_site_type_symbol
_atom_site_fract_x
_atom_site_fract_y
_atom_site_fract_z
_atom_site_U_iso_or_equiv
_atom_site_adp_type
_atom_site_occupancy
_atom_site_symmetry_multiplicity
_atom_site_calc_flag
S1 S 0.62253(5) 0.41102(2) 0.88188(2) 0.02817(13) Uani 1 1 d
O2 O 0.65842(17) 0.33597(7) 0.82895(7) 0.0366(2) Uani 1 1 d
C7 C 0.6922(2) 0.50493(9) 0.82640(9) 0.0276(3) Uani 1 1 d
C5 C 0.5642(2) 0.57808(10) 0.81953(11) 0.0351(3) Uani 1 1 d
C15 C 0.8067(2) 0.40804(9) 0.98832(10) 0.0306(3) Uani 1 1 d
C4 C 0.9304(2) 0.57889(10) 0.74763(11) 0.0358(3) Uani 1 1 d
C6 C 0.8769(2) 0.50464(10) 0.79078(10) 0.0342(3) Uani 1 1 d
C2 C 0.8026(2) 0.65257(10) 0.73818(9) 0.0332(3) Uani 1 1 d
C3 C 0.6186(2) 0.65122(10) 0.77501(11) 0.0383(3) Uani 1 1 d
C9 C 0.8101(3) 0.24705(11) 1.07647(12) 0.0414(4) Uani 1 1 d
C8 C 0.8816(2) 0.32146(10) 1.02764(10) 0.0343(3) Uani 1 1 d
C10 C 0.6019(3) 0.20784(11) 1.02738(11) 0.0404(4) Uani 1 1 d
C1 C 0.8614(3) 0.73193(13) 0.68993(14) 0.0469(4) Uani 1 1 d
C11 C 0.5325(3) 0.13298(12) 1.08198(12) 0.0455(4) Uani 1 1 d
C14 C 1.0168(2) 0.36468(10) 0.99257(10) 0.0352(3) Uani 1 1 d
C13 C 0.2456(6) 0.0276(2) 1.1007(2) 0.0852(9) Uani 1 1 d
C12 C 0.3186(4) 0.09489(17) 1.03862(17) 0.0618(6) Uani 1 1 d
O3 O 0.41115(17) 0.42507(7) 0.90012(8) 0.0400(3) Uani 1 1 d
H3 H 1.069(4) 0.5803(15) 0.7293(17) 0.060(7) Uiso 1 1 d
H1 H 0.788(3) 0.4534(13) 1.0262(13) 0.036(4) Uiso 1 1 d
H4 H 0.444(4) 0.5746(14) 0.8472(16) 0.055(6) Uiso 1 1 d
H2 H 0.967(3) 0.4552(15) 0.7990(13) 0.048(5) Uiso 1 1 d
H5 H 0.528(3) 0.7027(15) 0.7669(14) 0.049(5) Uiso 1 1 d
H16 H 0.625(3) 0.1884(13) 0.9685(13) 0.038(4) Uiso 1 1 d
H13 H 0.781(3) 0.2686(14) 1.1411(15) 0.052(6) Uiso 1 1 d
H15 H 0.487(4) 0.2536(16) 1.0168(16) 0.055(6) Uiso 1 1 d
H17 H 0.521(4) 0.1508(18) 1.1424(18) 0.073(7) Uiso 1 1 d
H18 H 0.660(4) 0.0839(18) 1.0888(19) 0.075(8) Uiso 1 1 d
H14 H 0.932(4) 0.2049(18) 1.0897(17) 0.070(7) Uiso 1 1 d
H9 H 1.159(4) 0.3718(16) 0.9777(15) 0.059(6) Uiso 1 1 d
H19 H 0.333(4) 0.0678(19) 0.977(2) 0.076(8) Uiso 1 1 d
H21 H 0.253(5) 0.053(2) 1.167(3) 0.104(10) Uiso 1 1 d
H12 H 1.006(5) 0.739(2) 0.698(2) 0.093(9) Uiso 1 1 d
H11 H 0.840(6) 0.786(3) 0.715(3) 0.132(14) Uiso 1 1 d
H10 H 0.800(6) 0.732(2) 0.629(3) 0.118(12) Uiso 1 1 d
H20 H 0.204(5) 0.143(3) 1.021(2) 0.113(11) Uiso 1 1 d
H23 H 0.113(5) 0.005(2) 1.074(2) 0.099(10) Uiso 1 1 d
H22 H 0.356(6) -0.025(3) 1.114(3) 0.122(13) Uiso 1 1 d

loop_
_atom_site_aniso_label
_atom_site_aniso_U_11
_atom_site_aniso_U_22
_atom_site_aniso_U_33
_atom_site_aniso_U_23
_atom_site_aniso_U_13
_atom_site_aniso_U_12
S1 0.0287(2) 0.02153(19) 0.0353(2) 0.00027(11) 0.00883(13) -0.00342(11)
O2 0.0439(6) 0.0250(5) 0.0406(5) -0.0052(4) 0.0074(4) -0.0035(4)
C7 0.0294(6) 0.0224(6) 0.0312(6) 0.0019(5) 0.0065(5) -0.0015(5)
C5 0.0301(7) 0.0307(7) 0.0464(8) 0.0043(6) 0.0122(6) 0.0030(5)
C15 0.0372(7) 0.0238(6) 0.0320(6) -0.0024(5) 0.0095(5) -0.0037(5)
C4 0.0359(7) 0.0356(8) 0.0394(8) 0.0038(6) 0.0156(6) -0.0017(6)
C6 0.0367(7) 0.0274(7) 0.0414(8) 0.0017(6) 0.0154(6) 0.0032(5)
C2 0.0363(7) 0.0305(7) 0.0308(6) 0.0056(5) 0.0020(5) -0.0043(5)
C3 0.0369(7) 0.0288(7) 0.0490(8) 0.0088(6) 0.0079(6) 0.0057(6)
C9 0.0451(8) 0.0323(8) 0.0444(8) 0.0109(6) 0.0034(7) -0.0041(6)
C8 0.0371(7) 0.0282(7) 0.0361(7) 0.0006(5) 0.0040(6) -0.0034(5)
C10 0.0498(9) 0.0314(8) 0.0388(8) 0.0057(6) 0.0057(6) -0.0084(6)
C1 0.0503(10) 0.0405(9) 0.0470(9) 0.0182(8) 0.0029(7) -0.0094(7)
C11 0.0583(10) 0.0346(8) 0.0428(8) 0.0069(7) 0.0082(7) -0.0116(7)
C14 0.0334(7) 0.0327(7) 0.0395(7) -0.0017(6) 0.0070(5) -0.0031(6)
C13 0.0865(18) 0.091(2) 0.0756(16) 0.0284(15) 0.0097(14) -0.0478(17)
C12 0.0615(12) 0.0633(14) 0.0585(12) 0.0167(10) 0.0069(10) -0.0242(10)
O3 0.0326(5) 0.0347(6) 0.0560(7) 0.0044(5) 0.0166(5) -0.0037(4)

loop_
_atom_type_symbol
_atom_type_description
_atom_type_scat_dispersion_real
_atom_type_scat_dispersion_imag
_atom_type_scat_source
C C 0.0033 0.0016 'International Tables Vol C Tables 4.2.6.8 and 6.1.1.4'
H H 0.0000 0.0000 'International Tables Vol C Tables 4.2.6.8 and 6.1.1.4'
O O 0.0106 0.0060 'International Tables Vol C Tables 4.2.6.8 and 6.1.1.4'
S S 0.1246 0.1234 'International Tables Vol C Tables 4.2.6.8 and 6.1.1.4'

loop_
_geom_angle_atom_site_label_1
_geom_angle_atom_site_label_2
_geom_angle_atom_site_label_3
_geom_angle
O2 S1 O3 118.58(7)
O2 S1 C7 108.58(7)
O3 S1 C7 107.31(7)
O2 S1 C15 108.44(7)
O3 S1 C15 108.39(7)
C7 S1 C15 104.68(6)
C5 C7 C6 120.72(13)
C5 C7 S1 119.99(11)
C6 C7 S1 119.29(11)
C7 C5 C3 119.66(14)
C7 C5 H4 116.3(14)
C3 C5 H4 124.0(14)
C14 C15 C8 50.82(10)
C14 C15 S1 118.80(11)
C8 C15 S1 118.40(10)
C14 C15 H1 122.7(11)
C8 C15 H1 120.5(12)
S1 C15 H1 112.5(11)
C6 C4 C2 121.68(14)
C6 C4 H3 117.9(14)
C2 C4 H3 120.1(14)
C4 C6 C7 118.78(13)
C4 C6 H2 121.4(12)
C7 C6 H2 119.7(12)
C4 C2 C3 118.31(13)
C4 C2 C1 120.92(15)
C3 C2 C1 120.76(15)
C5 C3 C2 120.83(14)
C5 C3 H5 121.2(12)
C2 C3 H5 117.9(12)
C8 C9 C10 113.71(13)
C8 C9 H13 109.1(12)
C10 C9 H13 105.4(12)
C8 C9 H14 107.0(15)
C10 C9 H14 114.4(15)
H13 C9 H14 107.0(19)
C14 C8 C9 154.57(16)
C14 C8 C15 64.41(11)
C9 C8 C15 140.96(14)
C9 C10 C11 111.51(14)
C9 C10 H16 106.5(11)
C11 C10 H16 111.2(12)
C9 C10 H15 110.0(14)
C11 C10 H15 109.3(13)
H16 C10 H15 108.3(17)
C2 C1 H12 112.0(19)
C2 C1 H11 117(2)
H12 C1 H11 94(3)
C2 C1 H10 113(2)
H12 C1 H10 110(3)
H11 C1 H10 109(3)
C12 C11 C10 113.65(15)
C12 C11 H17 106.2(16)
C10 C11 H17 111.7(16)
C12 C11 H18 111.4(14)
C10 C11 H18 106.1(14)
H17 C11 H18 108(2)
C8 C14 C15 64.77(11)
C8 C14 H9 151.4(14)
C15 C14 H9 143.7(14)
C12 C13 H21 111(2)
C12 C13 H23 111(2)
H21 C13 H23 114(3)
C12 C13 H22 111(2)
H21 C13 H22 102(3)
H23 C13 H22 108(3)
C11 C12 C13 111.51(19)
C11 C12 H19 107.6(15)
C13 C12 H19 111.0(16)
C11 C12 H20 111(2)
C13 C12 H20 111(2)
H19 C12 H20 105(3)

loop_
_geom_bond_atom_site_label_1
_geom_bond_atom_site_label_2
_geom_bond_distance
S1 O2 1.4437(11)
S1 O3 1.4493(12)
S1 C7 1.7674(14)
S1 C15 1.7776(15)
C7 C5 1.3860(19)
C7 C6 1.3896(19)
C5 C3 1.387(2)
C5 H4 0.94(2)
C15 C14 1.493(2)
C15 C8 1.497(2)
C15 H1 0.92(2)
C4 C6 1.389(2)
C4 C2 1.391(2)
C4 H3 0.98(2)
C6 H2 0.95(2)
C2 C3 1.395(2)
C2 C1 1.504(2)
C3 H5 0.98(2)
C9 C8 1.479(2)
C9 C10 1.513(2)
C9 H13 1.07(2)
C9 H14 1.00(3)
C8 C14 1.283(2)
C10 C11 1.528(2)
C10 H16 0.965(19)
C10 H15 1.01(2)
C1 H12 0.91(3)
C1 H11 0.93(5)
C1 H10 0.92(4)
C11 C12 1.512(3)
C11 H17 0.96(3)
C11 H18 1.10(3)
C14 H9 0.98(2)
C13 C12 1.524(3)
C13 H21 1.05(4)
C13 H23 0.93(3)
C13 H22 1.07(4)
C12 H19 1.03(3)
C12 H20 1.04(4)

loop_
_geom_torsion_atom_site_label_1
_geom_torsion_atom_site_label_2
_geom_torsion_atom_site_label_3
_geom_torsion_atom_site_label_4
_geom_torsion
O2 S1 C7 C5 137.84(12)
O3 S1 C7 C5 8.54(14)
C15 S1 C7 C5 -106.49(13)
O2 S1 C7 C6 -42.75(13)
O3 S1 C7 C6 -172.06(11)
C15 S1 C7 C6 72.91(13)
C6 C7 C5 C3 1.3(2)
S1 C7 C5 C3 -179.30(12)
O2 S1 C15 C14 28.81(13)
O3 S1 C15 C14 158.77(11)
C7 S1 C15 C14 -86.95(12)
O2 S1 C15 C8 -29.70(13)
O3 S1 C15 C8 100.26(12)
C7 S1 C15 C8 -145.46(11)
C2 C4 C6 C7 -0.9(2)
C5 C7 C6 C4 -0.4(2)
S1 C7 C6 C4 -179.77(12)
C6 C4 C2 C3 1.3(2)
C6 C4 C2 C1 -179.04(15)
C7 C5 C3 C2 -1.0(2)
C4 C2 C3 C5 -0.3(2)
C1 C2 C3 C5 180.00(15)
C10 C9 C8 C14 -129.3(3)
C10 C9 C8 C15 55.3(3)
S1 C15 C8 C14 105.42(13)
C14 C15 C8 C9 177.8(2)
S1 C15 C8 C9 -76.8(2)
C8 C9 C10 C11 -178.44(15)
C9 C10 C11 C12 176.59(19)
C9 C8 C14 C15 -176.8(3)
S1 C15 C14 C8 -104.61(12)
C10 C11 C12 C13 -173.6(2)
